data_4346842
loop_
_publ_author_name
'Sil, Debangsu'
'Bhowmik, Susovan'
'Khan, Firoz Shah Tuglak'
'Rath, Sankar Prasad'

_publ_section_title
;
 Experimental and Theoretical Investigation of a Series of Novel
 Dimanganese(III) \m-Hydroxo Bisporphyrins: Magneto-Structural Correlation
 and Effect of Metal Spin on Porphyrin Core Deformation.
;
_journal_issue 7
_journal_name_full 'Inorganic chemistry'
_journal_page_first 3239
_journal_page_last 3251
_journal_paper_doi 10.1021/acs.inorgchem.5b02226
_journal_volume 55
_journal_year 2016
_chemical_formula_sum 'C86 H100 F6 Mn2 N8 O P'
_chemical_formula_weight 1516.58
_space_group_crystal_system monoclinic
_space_group_IT_number 14
_space_group_name_Hall '-P 2ybc'
_space_group_name_H-M_alt 'P 1 21/c 1'
_atom_sites_solution_hydrogens geom
_audit_creation_method SHELXL-2014
_cell_angle_alpha 90
_cell_angle_beta 105.733(2)
_cell_angle_gamma 90
_cell_formula_units_Z 4
_cell_length_a 14.9243(11)
_cell_length_b 27.767(2)
_cell_length_c 19.2760(15)
_cell_measurement_reflns_used 999
_cell_measurement_temperature 100(2)
_cell_measurement_theta_max 27.5
_cell_measurement_theta_min 2.5
_cell_volume 7688.8(10)
_computing_cell_refinement 'Bruker SAINT'
_computing_data_collection 'Bruker APEX'
_computing_data_reduction 'Bruker SAINT'
_computing_molecular_graphics 'SHELXL 5.1, XP (Sheldrick, 1994)'
_computing_publication_material SHELXS-97
_computing_structure_refinement 'SHELXL-2014 (Sheldrick, 2014)'
_computing_structure_solution 'SHELXS-97 (Sheldrick, 2008)'
_diffrn_ambient_temperature 100(2)
_diffrn_measured_fraction_theta_full 0.998
_diffrn_measured_fraction_theta_max 0.998
_diffrn_measurement_device_type 'Bruker SMART APEX'
_diffrn_measurement_method \w
_diffrn_radiation_type MoK\a
_diffrn_radiation_wavelength 0.71073
_diffrn_reflns_av_R_equivalents 0.0956
_diffrn_reflns_av_unetI/netI 0.1208
_diffrn_reflns_Laue_measured_fraction_full 0.998
_diffrn_reflns_Laue_measured_fraction_max 0.998
_diffrn_reflns_limit_h_max 18
_diffrn_reflns_limit_h_min -18
_diffrn_reflns_limit_k_max 33
_diffrn_reflns_limit_k_min -33
_diffrn_reflns_limit_l_max 10
_diffrn_reflns_limit_l_min -23
_diffrn_reflns_number 41719
_diffrn_reflns_point_group_measured_fraction_full 0.998
_diffrn_reflns_point_group_measured_fraction_max 0.998
_diffrn_reflns_theta_full 25.000
_diffrn_reflns_theta_max 25.500
_diffrn_reflns_theta_min 1.596
_diffrn_source 'fine-focus sealed tube'
_exptl_absorpt_coefficient_mu 0.416
_exptl_absorpt_correction_T_max 0.950
_exptl_absorpt_correction_T_min 0.920
_exptl_absorpt_correction_type multi-scan
_exptl_absorpt_process_details 'SADABS 2.05 (Sheldrick, 2002)'
_exptl_crystal_colour 'dark red'
_exptl_crystal_density_diffrn 1.310
_exptl_crystal_description block
_exptl_crystal_F_000 3196
_exptl_crystal_size_max 0.200
_exptl_crystal_size_mid 0.160
_exptl_crystal_size_min 0.120
_refine_diff_density_max 0.678
_refine_diff_density_min -0.441
_refine_diff_density_rms 0.079
_refine_ls_extinction_method none
_refine_ls_goodness_of_fit_ref 1.001
_refine_ls_hydrogen_treatment constr
_refine_ls_matrix_type full
_refine_ls_number_parameters 972
_refine_ls_number_reflns 14275
_refine_ls_number_restraints 0
_refine_ls_restrained_S_all 1.001
_refine_ls_R_factor_all 0.1387
_refine_ls_R_factor_gt 0.0678
_refine_ls_shift/su_max 0.000
_refine_ls_shift/su_mean 0.000
_refine_ls_structure_factor_coef Fsqd
_refine_ls_weighting_details 'w=1/[\s^2^(Fo^2^)+(0.0797P)^2^] where P=(Fo^2^+2Fc^2^)/3'
_refine_ls_weighting_scheme calc
_refine_ls_wR_factor_gt 0.1487
_refine_ls_wR_factor_ref 0.1863
_reflns_Friedel_coverage 0.000
_reflns_number_gt 7674
_reflns_number_total 14275
_reflns_threshold_expression 'I > 2\s(I)'
_cod_data_source_file ic5b02226_si_006.cif
_cod_data_source_block 23maybm
_cod_original_cell_volume 7688.7(10)
_cod_original_sg_symbol_H-M 'P 21/c'
_cod_database_code 4346842
_shelx_space_group_comment
;
The symmetry employed for this shelxl refinement is uniquely defined
by the following loop, which should always be used as a source of
symmetry information in preference to the above space-group names.
They are only intended as comments.
;
_shelx_estimated_absorpt_t_min 0.921
_shelx_estimated_absorpt_t_max 0.952
_shelxl_version_number 2014-3

loop_
_space_group_symop_operation_xyz
'x, y, z'
'-x, y+1/2, -z+1/2'
'-x, -y, -z'
'x, -y-1/2, z-1/2'

loop_
_atom_site_label
_atom_site_type_symbol
_atom_site_fract_x
_atom_site_fract_y
_atom_site_fract_z
_atom_site_U_iso_or_equiv
_atom_site_adp_type
_atom_site_occupancy
_atom_site_site_symmetry_order
_atom_site_calc_flag
_atom_site_refinement_flags_posn
_atom_site_refinement_flags_adp
_atom_site_refinement_flags_occupancy
Mn1 Mn 0.13720(4) 0.01849(2) 0.15724(4) 0.02539(18) Uani 1 1 d . . .
Mn2 Mn 0.19092(5) 0.00787(2) 0.36500(4) 0.02898(19) Uani 1 1 d . . .
P1 P -0.35728(10) 0.18799(5) 0.24579(9) 0.0477(4) Uani 1 1 d . . .
F1 F -0.3856(4) 0.24135(13) 0.2471(3) 0.150(2) Uani 1 1 d . . .
F2 F -0.4530(2) 0.17217(13) 0.2571(3) 0.1060(16) Uani 1 1 d . . .
F3 F -0.3322(3) 0.13376(11) 0.2396(2) 0.0925(13) Uani 1 1 d . . .
F4 F -0.2615(3) 0.20315(12) 0.2316(2) 0.0933(14) Uani 1 1 d . . .
F5 F -0.3974(4) 0.1883(2) 0.1615(2) 0.1403(19) Uani 1 1 d . . .
F6 F -0.3148(4) 0.1870(2) 0.3268(2) 0.143(2) Uani 1 1 d . . .
N1 N 0.0036(2) 0.03545(12) 0.12386(19) 0.0269(8) Uani 1 1 d . . .
N2 N 0.1096(3) -0.04621(12) 0.1120(2) 0.0295(9) Uani 1 1 d . . .
N3 N 0.2707(3) 0.00589(12) 0.16523(19) 0.0283(9) Uani 1 1 d . . .
N4 N 0.1638(2) 0.08771(12) 0.17873(19) 0.0258(8) Uani 1 1 d . . .
N5 N 0.0699(2) 0.00188(13) 0.3879(2) 0.0313(9) Uani 1 1 d . . .
N6 N 0.2128(2) -0.06163(13) 0.38205(19) 0.0290(9) Uani 1 1 d . . .
N7 N 0.3240(2) 0.01515(13) 0.36703(19) 0.0303(9) Uani 1 1 d . . .
N8 N 0.1801(2) 0.07858(13) 0.37602(19) 0.0291(9) Uani 1 1 d . . .
C1 C -0.0399(3) 0.07449(15) 0.1464(2) 0.0297(11) Uani 1 1 d . . .
C1S C 0.0106(4) -0.1145(3) 0.2406(3) 0.0649(18) Uani 1 1 d . . .
H1SA H 0.0766 -0.1157 0.2510 0.078 Uiso 1 1 calc R U .
C2 C -0.1391(3) 0.07144(16) 0.1158(3) 0.0324(11) Uani 1 1 d . . .
C2S C -0.0406(4) -0.1564(2) 0.2339(3) 0.0567(16) Uani 1 1 d . . .
H2SA H -0.0099 -0.1867 0.2416 0.068 Uiso 1 1 calc R U .
C3 C -0.1556(3) 0.03224(16) 0.0717(2) 0.0293(10) Uani 1 1 d . . .
C3S C -0.1362(4) -0.15433(18) 0.2160(3) 0.0465(13) Uani 1 1 d . . .
H3SA H -0.1711 -0.1833 0.2105 0.056 Uiso 1 1 calc R U .
C4 C -0.0674(3) 0.00883(15) 0.0786(2) 0.0264(10) Uani 1 1 d . . .
C4S C -0.1816(4) -0.11099(18) 0.2059(3) 0.0450(13) Uani 1 1 d . . .
H4SA H -0.2477 -0.1100 0.1938 0.054 Uiso 1 1 calc R U .
C5 C -0.0555(3) -0.03568(16) 0.0505(2) 0.0317(11) Uani 1 1 d . . .
H5A H -0.1074 -0.0491 0.0160 0.038 Uiso 1 1 calc R U .
C5S C -0.1310(4) -0.06862(19) 0.2133(3) 0.0468(14) Uani 1 1 d . . .
H5SA H -0.1617 -0.0383 0.2057 0.056 Uiso 1 1 calc R U .
C6 C 0.0261(3) -0.06246(15) 0.0686(2) 0.0321(11) Uani 1 1 d . . .
C6S C -0.0347(5) -0.0712(3) 0.2319(3) 0.0619(18) Uani 1 1 d . . .
H6SA H 0.0006 -0.0423 0.2389 0.074 Uiso 1 1 calc R U .
C7 C 0.0335(4) -0.11246(17) 0.0515(3) 0.0419(13) Uani 1 1 d . . .
C7S C -0.4509(5) 0.2797(2) 0.4076(6) 0.095(3) Uani 1 1 d . . .
H7SA H -0.3936 0.2664 0.4040 0.113 Uiso 1 1 calc R U .
C8 C 0.1203(4) -0.12723(17) 0.0884(3) 0.0485(15) Uani 1 1 d . . .
C8S C -0.5201(4) 0.2866(2) 0.3480(4) 0.0695(19) Uani 1 1 d . . .
H8SA H -0.5115 0.2788 0.3022 0.083 Uiso 1 1 calc R U .
C9 C 0.1694(4) -0.08525(15) 0.1233(3) 0.0383(13) Uani 1 1 d . . .
C9S C -0.6038(4) 0.30497(19) 0.3524(4) 0.0585(16) Uani 1 1 d . . .
H9SA H -0.6522 0.3100 0.3094 0.070 Uiso 1 1 calc R U .
C10 C 0.2656(4) -0.08195(18) 0.1543(4) 0.0559(17) Uani 1 1 d . . .
C10S C -0.6192(5) 0.3162(2) 0.4172(4) 0.0702(19) Uani 1 1 d . . .
H10A H -0.6778 0.3281 0.4198 0.084 Uiso 1 1 calc R U .
C11 C 0.3124(3) -0.03847(17) 0.1647(2) 0.0341(12) Uani 1 1 d . . .
C11S C -0.5467(7) 0.3095(2) 0.4792(5) 0.089(2) Uani 1 1 d . . .
H11A H -0.5552 0.3172 0.5250 0.107 Uiso 1 1 calc R U .
C12 C 0.4111(3) -0.03195(17) 0.1700(2) 0.0341(12) Uani 1 1 d . . .
C12S C -0.4614(7) 0.2915(3) 0.4742(5) 0.100(3) Uani 1 1 d . . .
H12A H -0.4112 0.2875 0.5163 0.120 Uiso 1 1 calc R U .
C13 C 0.4278(3) 0.01605(17) 0.1748(2) 0.0307(11) Uani 1 1 d . . .
C14 C 0.3404(3) 0.03969(16) 0.1738(2) 0.0275(10) Uani 1 1 d . . .
C15 C 0.3309(3) 0.08788(16) 0.1868(2) 0.0297(11) Uani 1 1 d . . .
H15A H 0.3849 0.1074 0.1936 0.036 Uiso 1 1 calc R U .
C16 C 0.2497(3) 0.11061(16) 0.1909(2) 0.0284(10) Uani 1 1 d . . .
C17 C 0.2421(3) 0.15973(15) 0.2100(2) 0.0288(10) Uani 1 1 d . . .
C18 C 0.1530(3) 0.16724(15) 0.2120(2) 0.0275(10) Uani 1 1 d . . .
C19 C 0.1032(3) 0.12186(14) 0.1937(2) 0.0255(10) Uani 1 1 d . . .
C20 C 0.0093(3) 0.11293(16) 0.1858(3) 0.0345(12) Uani 1 1 d . . .
C21 C -0.2115(3) 0.10681(17) 0.1239(3) 0.0412(13) Uani 1 1 d . . .
H21A H -0.1953 0.1185 0.1743 0.049 Uiso 1 1 calc R U .
H21B H -0.2724 0.0902 0.1141 0.049 Uiso 1 1 calc R U .
C22 C -0.2205(4) 0.15000(18) 0.0732(3) 0.0502(14) Uani 1 1 d . . .
H22A H -0.2656 0.1729 0.0829 0.075 Uiso 1 1 calc R U .
H22B H -0.2419 0.1390 0.0231 0.075 Uiso 1 1 calc R U .
H22C H -0.1598 0.1658 0.0811 0.075 Uiso 1 1 calc R U .
C23 C -0.2467(3) 0.01503(16) 0.0243(2) 0.0360(11) Uani 1 1 d . . .
H23A H -0.2358 0.0002 -0.0193 0.043 Uiso 1 1 calc R U .
H23B H -0.2879 0.0432 0.0087 0.043 Uiso 1 1 calc R U .
C24 C -0.2967(3) -0.02134(18) 0.0600(3) 0.0472(14) Uani 1 1 d . . .
H24A H -0.3566 -0.0299 0.0265 0.071 Uiso 1 1 calc R U .
H24B H -0.3073 -0.0071 0.1037 0.071 Uiso 1 1 calc R U .
H24C H -0.2583 -0.0503 0.0728 0.071 Uiso 1 1 calc R U .
C25 C -0.0432(4) -0.14049(17) 0.0008(3) 0.0507(15) Uani 1 1 d . . .
H25A H -0.0149 -0.1667 -0.0209 0.061 Uiso 1 1 calc R U .
H25B H -0.0763 -0.1189 -0.0387 0.061 Uiso 1 1 calc R U .
C26 C -0.1140(4) -0.16236(18) 0.0355(3) 0.0542(15) Uani 1 1 d . . .
H26A H -0.1618 -0.1794 -0.0012 0.081 Uiso 1 1 calc R U .
H26B H -0.1431 -0.1367 0.0567 0.081 Uiso 1 1 calc R U .
H26C H -0.0826 -0.1850 0.0732 0.081 Uiso 1 1 calc R U .
C27 C 0.1576(4) -0.17750(17) 0.0909(3) 0.0562(16) Uani 1 1 d . . .
H27A H 0.2249 -0.1760 0.0941 0.067 Uiso 1 1 calc R U .
H27B H 0.1262 -0.1941 0.0454 0.067 Uiso 1 1 calc R U .
C28 C 0.1443(4) -0.20689(17) 0.1535(3) 0.0537(15) Uani 1 1 d . . .
H28A H 0.1724 -0.2388 0.1532 0.081 Uiso 1 1 calc R U .
H28B H 0.0777 -0.2105 0.1491 0.081 Uiso 1 1 calc R U .
H28C H 0.1743 -0.1905 0.1989 0.081 Uiso 1 1 calc R U .
C29 C 0.4774(4) -0.07055(19) 0.1609(3) 0.0473(14) Uani 1 1 d . . .
H29A H 0.4654 -0.1003 0.1852 0.057 Uiso 1 1 calc R U .
H29B H 0.5420 -0.0601 0.1842 0.057 Uiso 1 1 calc R U .
C30 C 0.4675(4) -0.08124(19) 0.0822(3) 0.0475(14) Uani 1 1 d . . .
H30A H 0.5138 -0.1054 0.0782 0.071 Uiso 1 1 calc R U .
H30B H 0.4775 -0.0516 0.0576 0.071 Uiso 1 1 calc R U .
H30C H 0.4049 -0.0936 0.0597 0.071 Uiso 1 1 calc R U .
C31 C 0.5157(3) 0.04304(19) 0.1773(3) 0.0422(13) Uani 1 1 d . . .
H31A H 0.5692 0.0207 0.1916 0.051 Uiso 1 1 calc R U .
H31B H 0.5247 0.0686 0.2143 0.051 Uiso 1 1 calc R U .
C32 C 0.5138(3) 0.06575(19) 0.1050(3) 0.0493(14) Uani 1 1 d . . .
H32A H 0.5698 0.0854 0.1102 0.074 Uiso 1 1 calc R U .
H32B H 0.4584 0.0861 0.0888 0.074 Uiso 1 1 calc R U .
H32C H 0.5122 0.0403 0.0694 0.074 Uiso 1 1 calc R U .
C33 C 0.3217(3) 0.19520(17) 0.2242(3) 0.0375(12) Uani 1 1 d . . .
H33A H 0.3104 0.2208 0.2565 0.045 Uiso 1 1 calc R U .
H33B H 0.3799 0.1784 0.2496 0.045 Uiso 1 1 calc R U .
C34 C 0.3350(4) 0.2181(2) 0.1569(3) 0.0575(16) Uani 1 1 d . . .
H34A H 0.3861 0.2414 0.1699 0.086 Uiso 1 1 calc R U .
H34B H 0.2776 0.2347 0.1312 0.086 Uiso 1 1 calc R U .
H34C H 0.3498 0.1932 0.1257 0.086 Uiso 1 1 calc R U .
C35 C 0.1136(3) 0.21564(15) 0.2202(2) 0.0328(11) Uani 1 1 d . . .
H35A H 0.1653 0.2377 0.2432 0.039 Uiso 1 1 calc R U .
H35B H 0.0729 0.2127 0.2530 0.039 Uiso 1 1 calc R U .
C36 C 0.0586(4) 0.23751(19) 0.1509(3) 0.0613(17) Uani 1 1 d . . .
H36A H 0.0453 0.2713 0.1589 0.092 Uiso 1 1 calc R U .
H36B H 0.0000 0.2199 0.1330 0.092 Uiso 1 1 calc R U .
H36C H 0.0946 0.2357 0.1153 0.092 Uiso 1 1 calc R U .
C101 C -0.0013(3) 0.03583(18) 0.3716(3) 0.0384(12) Uani 1 1 d . . .
C102 C -0.0839(3) 0.01531(18) 0.3866(3) 0.0415(13) Uani 1 1 d . . .
C103 C -0.0593(3) -0.02873(18) 0.4154(3) 0.0389(12) Uani 1 1 d . . .
C104 C 0.0340(3) -0.03806(18) 0.4132(2) 0.0352(12) Uani 1 1 d . . .
C105 C 0.0783(3) -0.08248(17) 0.4256(2) 0.0316(11) Uani 1 1 d . . .
H10B H 0.0511 -0.1066 0.4484 0.038 Uiso 1 1 calc R U .
C106 C 0.1597(3) -0.09448(16) 0.4069(2) 0.0301(11) Uani 1 1 d . . .
C107 C 0.1936(3) -0.14293(16) 0.4026(2) 0.0325(11) Uani 1 1 d . . .
C108 C 0.2647(3) -0.14007(17) 0.3714(2) 0.0337(11) Uani 1 1 d . . .
C109 C 0.2793(3) -0.08898(16) 0.3603(2) 0.0309(11) Uani 1 1 d . . .
C110 C 0.3544(3) -0.06915(17) 0.3409(2) 0.0337(11) Uani 1 1 d . . .
C111 C 0.3808(3) -0.02091(17) 0.3525(2) 0.0294(11) Uani 1 1 d . . .
C112 C 0.4714(3) -0.00057(16) 0.3558(2) 0.0287(10) Uani 1 1 d . . .
C113 C 0.4681(3) 0.04709(17) 0.3712(2) 0.0313(11) Uani 1 1 d . . .
C114 C 0.3752(3) 0.05683(17) 0.3777(2) 0.0326(11) Uani 1 1 d . . .
C115 C 0.3427(3) 0.10142(16) 0.3908(2) 0.0311(11) Uani 1 1 d . . .
H11B H 0.3864 0.1271 0.4004 0.037 Uiso 1 1 calc R U .
C116 C 0.2524(3) 0.11227(16) 0.3913(2) 0.0315(11) Uani 1 1 d . . .
C117 C 0.2161(3) 0.15925(15) 0.3990(2) 0.0318(11) Uani 1 1 d . . .
C118 C 0.1219(3) 0.15481(16) 0.3842(2) 0.0325(11) Uani 1 1 d . . .
C119 C 0.0994(3) 0.10476(16) 0.3691(2) 0.0315(11) Uani 1 1 d . . .
C120 C 0.0118(3) 0.08391(18) 0.3541(3) 0.0492(15) Uani 1 1 d . . .
C121 C -0.1760(3) 0.04024(18) 0.3757(3) 0.0468(14) Uani 1 1 d . . .
H12B H -0.1655 0.0753 0.3834 0.056 Uiso 1 1 calc R U .
H12C H -0.2066 0.0284 0.4121 0.056 Uiso 1 1 calc R U .
C122 C -0.2398(3) 0.03170(19) 0.3010(3) 0.0503(15) Uani 1 1 d . . .
H12D H -0.2965 0.0510 0.2946 0.075 Uiso 1 1 calc R U .
H12E H -0.2563 -0.0025 0.2953 0.075 Uiso 1 1 calc R U .
H12F H -0.2080 0.0411 0.2649 0.075 Uiso 1 1 calc R U .
C123 C -0.1175(3) -0.06381(19) 0.4447(3) 0.0449(13) Uani 1 1 d . . .
H12G H -0.1647 -0.0455 0.4613 0.054 Uiso 1 1 calc R U .
H12H H -0.0767 -0.0803 0.4872 0.054 Uiso 1 1 calc R U .
C124 C -0.1671(3) -0.10187(17) 0.3905(3) 0.0414(13) Uani 1 1 d . . .
H12I H -0.2022 -0.1236 0.4136 0.062 Uiso 1 1 calc R U .
H12J H -0.1210 -0.1204 0.3739 0.062 Uiso 1 1 calc R U .
H12K H -0.2100 -0.0860 0.3492 0.062 Uiso 1 1 calc R U .
C125 C 0.1575(3) -0.18708(16) 0.4299(3) 0.0450(14) Uani 1 1 d . . .
H12L H 0.1657 -0.2150 0.4002 0.054 Uiso 1 1 calc R U .
H12M H 0.0900 -0.1832 0.4244 0.054 Uiso 1 1 calc R U .
C126 C 0.2063(4) -0.1975(2) 0.5084(4) 0.073(2) Uani 1 1 d . . .
H12N H 0.1798 -0.2267 0.5237 0.109 Uiso 1 1 calc R U .
H12O H 0.1976 -0.1703 0.5383 0.109 Uiso 1 1 calc R U .
H12P H 0.2729 -0.2024 0.5140 0.109 Uiso 1 1 calc R U .
C127 C 0.3218(3) -0.18059(18) 0.3555(3) 0.0509(15) Uani 1 1 d . . .
H12Q H 0.3329 -0.1751 0.3077 0.061 Uiso 1 1 calc R U .
H12R H 0.2861 -0.2109 0.3527 0.061 Uiso 1 1 calc R U .
C128 C 0.4165(4) -0.18668(18) 0.4119(3) 0.0597(17) Uani 1 1 d . . .
H12S H 0.4510 -0.2132 0.3975 0.090 Uiso 1 1 calc R U .
H12T H 0.4063 -0.1939 0.4590 0.090 Uiso 1 1 calc R U .
H12U H 0.4524 -0.1568 0.4152 0.090 Uiso 1 1 calc R U .
C129 C 0.5567(3) -0.02853(16) 0.3539(2) 0.0322(11) Uani 1 1 d . . .
H12V H 0.6041 -0.0059 0.3459 0.039 Uiso 1 1 calc R U .
H12W H 0.5405 -0.0511 0.3126 0.039 Uiso 1 1 calc R U .
C130 C 0.5986(4) -0.05711(19) 0.4227(3) 0.0529(15) Uani 1 1 d . . .
H13A H 0.6560 -0.0729 0.4192 0.079 Uiso 1 1 calc R U .
H13B H 0.5540 -0.0816 0.4288 0.079 Uiso 1 1 calc R U .
H13C H 0.6127 -0.0353 0.4641 0.079 Uiso 1 1 calc R U .
C131 C 0.5454(3) 0.08331(16) 0.3827(3) 0.0373(12) Uani 1 1 d . . .
H13D H 0.5182 0.1156 0.3692 0.045 Uiso 1 1 calc R U .
H13E H 0.5848 0.0755 0.3504 0.045 Uiso 1 1 calc R U .
C132 C 0.6058(4) 0.0848(2) 0.4597(3) 0.0579(16) Uani 1 1 d . . .
H13F H 0.6552 0.1088 0.4638 0.087 Uiso 1 1 calc R U .
H13G H 0.6338 0.0531 0.4732 0.087 Uiso 1 1 calc R U .
H13H H 0.5676 0.0936 0.4919 0.087 Uiso 1 1 calc R U .
C133 C 0.2759(4) 0.20227(17) 0.4233(3) 0.0453(14) Uani 1 1 d . . .
H13I H 0.2377 0.2318 0.4101 0.054 Uiso 1 1 calc R U .
H13J H 0.3254 0.2031 0.3981 0.054 Uiso 1 1 calc R U .
C134 C 0.3204(4) 0.20188(19) 0.5045(3) 0.0557(15) Uani 1 1 d . . .
H13K H 0.3605 0.2302 0.5181 0.084 Uiso 1 1 calc R U .
H13L H 0.3576 0.1726 0.5179 0.084 Uiso 1 1 calc R U .
H13M H 0.2715 0.2026 0.5297 0.084 Uiso 1 1 calc R U .
C135 C 0.0555(4) 0.19422(17) 0.3921(3) 0.0418(13) Uani 1 1 d . . .
H13N H 0.0835 0.2258 0.3864 0.050 Uiso 1 1 calc R U .
H13O H -0.0028 0.1910 0.3529 0.050 Uiso 1 1 calc R U .
C136 C 0.0323(4) 0.19330(19) 0.4635(3) 0.0509(15) Uani 1 1 d . . .
H13P H -0.0070 0.2210 0.4667 0.076 Uiso 1 1 calc R U .
H13Q H 0.0900 0.1948 0.5028 0.076 Uiso 1 1 calc R U .
H13R H -0.0010 0.1635 0.4675 0.076 Uiso 1 1 calc R U .
O1 O 0.13988(15) 0.00158(8) 0.25836(12) 0.0071(5) Uani 1 1 d . . .
C37 C -0.0377(5) 0.1428(2) 0.2352(4) 0.0276(19) Uani 0.604(6) 1 d . . P
H37A H -0.0948 0.1577 0.2041 0.033 Uiso 0.604(6) 1 calc R U P
H37B H 0.0050 0.1693 0.2569 0.033 Uiso 0.604(6) 1 calc R U P
C38 C -0.0655(5) 0.1151(2) 0.2987(4) 0.0276(19) Uani 0.604(6) 1 d . . P
H38A H -0.1180 0.0934 0.2765 0.033 Uiso 0.604(6) 1 calc R U P
H38B H -0.0892 0.1394 0.3270 0.033 Uiso 0.604(6) 1 calc R U P
C37A C 0.3300(7) -0.1204(4) 0.2109(6) 0.029(3) Uani 0.396(6) 1 d . . P
H37C H 0.3729 -0.1355 0.1861 0.035 Uiso 0.396(6) 1 calc R U P
H37D H 0.2881 -0.1462 0.2189 0.035 Uiso 0.396(6) 1 calc R U P
C38A C 0.3935(8) -0.1030(4) 0.2909(7) 0.038(3) Uani 0.396(6) 1 d . . P
H38C H 0.4157 -0.1326 0.3189 0.046 Uiso 0.396(6) 1 calc R U P
H38D H 0.4493 -0.0868 0.2834 0.046 Uiso 0.396(6) 1 calc R U P

loop_
_atom_site_aniso_label
_atom_site_aniso_U_11
_atom_site_aniso_U_22
_atom_site_aniso_U_33
_atom_site_aniso_U_23
_atom_site_aniso_U_13
_atom_site_aniso_U_12
Mn1 0.0265(4) 0.0255(4) 0.0256(4) 0.0021(3) 0.0096(3) 0.0054(3)
Mn2 0.0241(4) 0.0384(4) 0.0236(4) -0.0007(3) 0.0052(3) 0.0095(3)
P1 0.0512(9) 0.0413(8) 0.0541(10) 0.0044(7) 0.0203(8) -0.0063(7)
F1 0.235(6) 0.046(2) 0.250(6) 0.036(3) 0.205(5) 0.032(3)
F2 0.061(2) 0.085(3) 0.190(5) 0.051(3) 0.065(3) 0.008(2)
F3 0.090(3) 0.049(2) 0.156(4) -0.003(2) 0.062(3) -0.0094(19)
F4 0.085(3) 0.078(2) 0.140(4) -0.032(2) 0.069(3) -0.037(2)
F5 0.144(5) 0.196(5) 0.071(3) 0.023(3) 0.012(3) -0.007(4)
F6 0.139(4) 0.218(6) 0.057(3) -0.005(3) 0.001(3) -0.033(4)
N1 0.032(2) 0.0229(19) 0.026(2) -0.0012(16) 0.0077(18) 0.0018(17)
N2 0.039(2) 0.024(2) 0.031(2) 0.0030(17) 0.018(2) 0.0064(18)
N3 0.033(2) 0.027(2) 0.027(2) 0.0046(17) 0.0126(18) 0.0100(17)
N4 0.027(2) 0.0240(19) 0.028(2) 0.0013(16) 0.0093(18) 0.0043(16)
N5 0.023(2) 0.041(2) 0.029(2) -0.0061(19) 0.0052(18) 0.0081(18)
N6 0.022(2) 0.041(2) 0.025(2) 0.0023(18) 0.0091(17) 0.0024(17)
N7 0.024(2) 0.043(2) 0.022(2) -0.0008(18) 0.0047(17) 0.0087(18)
N8 0.027(2) 0.037(2) 0.023(2) -0.0028(17) 0.0046(18) 0.0069(18)
C1 0.029(3) 0.026(2) 0.031(3) 0.003(2) 0.003(2) 0.005(2)
C1S 0.039(3) 0.124(6) 0.029(3) 0.010(4) 0.005(3) -0.013(4)
C2 0.028(3) 0.032(3) 0.036(3) 0.007(2) 0.007(2) 0.003(2)
C2S 0.056(4) 0.082(4) 0.034(3) 0.020(3) 0.014(3) 0.010(3)
C3 0.024(2) 0.035(3) 0.026(2) 0.004(2) 0.001(2) -0.004(2)
C3S 0.052(3) 0.040(3) 0.049(3) 0.005(3) 0.017(3) -0.009(3)
C4 0.028(2) 0.029(2) 0.022(2) 0.004(2) 0.007(2) -0.004(2)
C4S 0.048(3) 0.041(3) 0.045(3) 0.002(3) 0.012(3) -0.009(3)
C5 0.044(3) 0.033(3) 0.016(2) 0.001(2) 0.005(2) -0.009(2)
C5S 0.062(4) 0.044(3) 0.033(3) 0.002(3) 0.012(3) -0.010(3)
C6 0.051(3) 0.028(3) 0.021(2) 0.001(2) 0.016(2) 0.000(2)
C6S 0.069(4) 0.090(5) 0.026(3) -0.009(3) 0.012(3) -0.050(4)
C7 0.062(4) 0.033(3) 0.043(3) -0.003(2) 0.034(3) -0.004(3)
C7S 0.057(5) 0.059(5) 0.150(9) 0.022(6) -0.001(6) -0.003(4)
C8 0.068(4) 0.026(3) 0.071(4) 0.000(3) 0.052(4) 0.002(3)
C8S 0.053(4) 0.050(4) 0.099(6) -0.008(4) 0.008(4) -0.005(3)
C9 0.052(3) 0.023(2) 0.051(3) 0.009(2) 0.033(3) 0.011(2)
C9S 0.044(4) 0.045(3) 0.079(5) -0.010(3) 0.004(3) -0.004(3)
C10 0.047(3) 0.036(3) 0.102(5) 0.027(3) 0.050(4) 0.018(3)
C10S 0.069(5) 0.047(4) 0.097(6) -0.006(4) 0.025(5) -0.021(3)
C11 0.038(3) 0.040(3) 0.028(3) 0.011(2) 0.017(2) 0.017(2)
C11S 0.131(7) 0.051(4) 0.085(6) 0.008(4) 0.027(6) -0.042(5)
C12 0.030(3) 0.048(3) 0.024(3) 0.006(2) 0.008(2) 0.019(2)
C12S 0.096(7) 0.065(5) 0.100(7) 0.033(5) -0.043(6) -0.039(5)
C13 0.024(2) 0.044(3) 0.022(2) -0.004(2) 0.003(2) 0.009(2)
C14 0.028(3) 0.035(3) 0.020(2) -0.002(2) 0.008(2) 0.004(2)
C15 0.022(2) 0.041(3) 0.025(2) 0.002(2) 0.007(2) 0.002(2)
C16 0.031(3) 0.035(3) 0.021(2) 0.004(2) 0.011(2) 0.004(2)
C17 0.027(3) 0.033(3) 0.026(3) -0.003(2) 0.008(2) -0.003(2)
C18 0.028(3) 0.028(2) 0.025(2) -0.001(2) 0.005(2) 0.002(2)
C19 0.027(2) 0.024(2) 0.023(2) -0.0010(19) 0.002(2) 0.003(2)
C20 0.026(3) 0.029(3) 0.043(3) -0.007(2) 0.002(2) 0.005(2)
C21 0.034(3) 0.042(3) 0.044(3) 0.000(2) 0.003(3) 0.013(2)
C22 0.040(3) 0.051(3) 0.058(4) 0.008(3) 0.011(3) 0.014(3)
C23 0.033(3) 0.041(3) 0.029(3) 0.001(2) -0.001(2) -0.003(2)
C24 0.029(3) 0.061(3) 0.047(3) -0.002(3) 0.002(3) -0.015(3)
C25 0.090(4) 0.025(3) 0.040(3) -0.011(2) 0.022(3) -0.004(3)
C26 0.062(4) 0.048(3) 0.050(4) -0.003(3) 0.011(3) -0.013(3)
C27 0.065(4) 0.029(3) 0.084(5) -0.002(3) 0.036(4) 0.002(3)
C28 0.066(4) 0.032(3) 0.059(4) 0.001(3) 0.010(3) 0.008(3)
C29 0.043(3) 0.060(3) 0.036(3) -0.006(3) 0.007(3) 0.025(3)
C30 0.047(3) 0.057(3) 0.042(3) -0.004(3) 0.018(3) 0.013(3)
C31 0.020(2) 0.060(3) 0.043(3) -0.014(3) 0.002(2) 0.009(2)
C32 0.036(3) 0.060(4) 0.054(4) -0.005(3) 0.017(3) -0.004(3)
C33 0.031(3) 0.041(3) 0.040(3) -0.003(2) 0.010(2) -0.004(2)
C34 0.060(4) 0.059(4) 0.055(4) 0.005(3) 0.018(3) -0.023(3)
C35 0.040(3) 0.023(2) 0.035(3) 0.000(2) 0.009(2) -0.005(2)
C36 0.077(4) 0.057(4) 0.042(3) 0.002(3) 0.001(3) 0.040(3)
C101 0.021(2) 0.047(3) 0.040(3) -0.023(2) -0.002(2) 0.008(2)
C102 0.024(3) 0.044(3) 0.053(3) -0.022(3) 0.004(2) 0.006(2)
C103 0.026(3) 0.055(3) 0.036(3) -0.014(3) 0.008(2) 0.003(2)
C104 0.027(3) 0.051(3) 0.025(3) -0.006(2) 0.003(2) 0.012(2)
C105 0.027(3) 0.048(3) 0.017(2) -0.001(2) 0.002(2) 0.000(2)
C106 0.025(2) 0.037(3) 0.025(2) -0.003(2) 0.001(2) 0.004(2)
C107 0.024(2) 0.039(3) 0.031(3) -0.006(2) 0.001(2) 0.003(2)
C108 0.027(3) 0.041(3) 0.029(3) -0.004(2) 0.000(2) 0.003(2)
C109 0.026(2) 0.044(3) 0.021(2) 0.003(2) 0.003(2) 0.015(2)
C110 0.032(3) 0.039(3) 0.032(3) 0.015(2) 0.014(2) 0.014(2)
C111 0.022(2) 0.046(3) 0.023(2) 0.008(2) 0.009(2) 0.011(2)
C112 0.025(2) 0.042(3) 0.020(2) 0.008(2) 0.007(2) 0.006(2)
C113 0.029(3) 0.047(3) 0.019(2) 0.008(2) 0.008(2) 0.008(2)
C114 0.030(3) 0.046(3) 0.022(2) 0.006(2) 0.008(2) 0.010(2)
C115 0.035(3) 0.040(3) 0.019(2) 0.004(2) 0.009(2) 0.006(2)
C116 0.040(3) 0.035(3) 0.022(2) 0.004(2) 0.012(2) 0.010(2)
C117 0.041(3) 0.029(3) 0.030(3) 0.006(2) 0.018(2) 0.009(2)
C118 0.039(3) 0.032(3) 0.026(3) 0.003(2) 0.008(2) 0.012(2)
C119 0.028(3) 0.039(3) 0.024(2) -0.004(2) 0.001(2) 0.013(2)
C120 0.028(3) 0.039(3) 0.070(4) -0.026(3) -0.005(3) 0.010(2)
C121 0.020(2) 0.043(3) 0.076(4) -0.015(3) 0.009(3) 0.003(2)
C122 0.031(3) 0.062(4) 0.062(4) 0.024(3) 0.018(3) 0.018(3)
C123 0.027(3) 0.070(4) 0.037(3) -0.011(3) 0.008(2) 0.012(3)
C124 0.032(3) 0.050(3) 0.044(3) 0.004(3) 0.012(3) 0.002(2)
C125 0.034(3) 0.033(3) 0.069(4) -0.009(3) 0.016(3) -0.003(2)
C126 0.045(4) 0.060(4) 0.109(6) 0.041(4) 0.014(4) -0.010(3)
C127 0.039(3) 0.050(3) 0.064(4) -0.023(3) 0.014(3) 0.003(3)
C128 0.040(3) 0.045(3) 0.086(5) -0.010(3) 0.004(3) 0.014(3)
C129 0.027(2) 0.036(3) 0.032(3) 0.003(2) 0.006(2) 0.004(2)
C130 0.044(3) 0.067(4) 0.048(3) 0.019(3) 0.014(3) 0.025(3)
C131 0.042(3) 0.036(3) 0.038(3) 0.000(2) 0.017(3) 0.003(2)
C132 0.047(3) 0.081(4) 0.043(3) -0.003(3) 0.008(3) -0.007(3)
C133 0.046(3) 0.036(3) 0.063(4) 0.005(3) 0.029(3) 0.004(2)
C134 0.060(4) 0.051(3) 0.057(4) 0.000(3) 0.018(3) -0.015(3)
C135 0.044(3) 0.038(3) 0.048(3) 0.010(2) 0.019(3) 0.018(2)
C136 0.055(4) 0.056(3) 0.049(3) -0.001(3) 0.027(3) 0.018(3)
O1 0.0060(12) 0.0099(12) 0.0050(12) 0.0024(10) 0.0010(10) -0.0033(10)
C37 0.023(4) 0.019(4) 0.037(5) 0.004(3) 0.001(4) -0.002(3)
C38 0.019(4) 0.026(4) 0.039(5) 0.002(3) 0.008(4) 0.003(3)
C37A 0.016(6) 0.018(6) 0.049(8) 0.000(5) 0.002(6) 0.003(4)
C38A 0.020(6) 0.040(7) 0.052(8) 0.027(6) 0.005(6) 0.001(5)

loop_
_atom_type_symbol
_atom_type_description
_atom_type_scat_dispersion_real
_atom_type_scat_dispersion_imag
_atom_type_scat_source
C C 0.0033 0.0016 'International Tables Vol C Tables 4.2.6.8 and 6.1.1.4'
H H 0.0000 0.0000 'International Tables Vol C Tables 4.2.6.8 and 6.1.1.4'
O O 0.0106 0.0060 'International Tables Vol C Tables 4.2.6.8 and 6.1.1.4'
F F 0.0171 0.0103 'International Tables Vol C Tables 4.2.6.8 and 6.1.1.4'
P P 0.1023 0.0942 'International Tables Vol C Tables 4.2.6.8 and 6.1.1.4'
Mn Mn 0.3368 0.7283 'International Tables Vol C Tables 4.2.6.8 and 6.1.1.4'
N N 0.0061 0.0033 'International Tables Vol C Tables 4.2.6.8 and 6.1.1.4'

loop_
_geom_angle_atom_site_label_1
_geom_angle_atom_site_label_2
_geom_angle_atom_site_label_3
_geom_angle
N1 Mn1 N4 87.96(14)
N1 Mn1 N3 165.41(15)
N4 Mn1 N3 90.83(14)
N1 Mn1 N2 90.12(15)
N4 Mn1 N2 166.37(14)
N3 Mn1 N2 87.64(14)
N1 Mn1 O1 97.19(12)
N4 Mn1 O1 94.25(12)
N3 Mn1 O1 97.40(12)
N2 Mn1 O1 99.38(12)
N6 Mn2 N5 90.04(15)
N6 Mn2 N8 164.84(15)
N5 Mn2 N8 87.36(15)
N6 Mn2 N7 88.65(15)
N5 Mn2 N7 166.46(15)
N8 Mn2 N7 90.39(15)
N6 Mn2 O1 94.92(12)
N5 Mn2 O1 96.09(13)
N8 Mn2 O1 100.21(12)
N7 Mn2 O1 97.44(12)
F6 P1 F1 92.3(3)
F6 P1 F3 91.1(3)
F1 P1 F3 176.5(3)
F6 P1 F2 89.7(3)
F1 P1 F2 90.1(2)
F3 P1 F2 89.2(2)
F6 P1 F5 177.7(3)
F1 P1 F5 89.0(3)
F3 P1 F5 87.6(3)
F2 P1 F5 92.2(3)
F6 P1 F4 92.2(3)
F1 P1 F4 90.7(2)
F3 P1 F4 89.84(19)
F2 P1 F4 178.0(3)
F5 P1 F4 85.9(3)
C4 N1 C1 105.6(3)
C4 N1 Mn1 127.4(3)
C1 N1 Mn1 126.7(3)
C6 N2 C9 106.2(4)
C6 N2 Mn1 127.4(3)
C9 N2 Mn1 126.2(3)
C14 N3 C11 106.4(4)
C14 N3 Mn1 126.7(3)
C11 N3 Mn1 126.9(3)
C16 N4 C19 105.9(3)
C16 N4 Mn1 127.0(3)
C19 N4 Mn1 126.7(3)
C104 N5 C101 106.2(4)
C104 N5 Mn2 127.8(3)
C101 N5 Mn2 125.4(3)
C106 N6 C109 105.4(4)
C106 N6 Mn2 128.5(3)
C109 N6 Mn2 125.5(3)
C114 N7 C111 107.1(4)
C114 N7 Mn2 127.0(3)
C111 N7 Mn2 125.8(3)
C119 N8 C116 105.7(4)
C119 N8 Mn2 127.1(3)
C116 N8 Mn2 127.1(3)
N1 C1 C20 122.9(4)
N1 C1 C2 110.0(4)
C20 C1 C2 126.7(4)
C6S C1S C2S 119.1(6)
C6S C1S H1SA 120.5
C2S C1S H1SA 120.5
C3 C2 C1 107.1(4)
C3 C2 C21 125.1(4)
C1 C2 C21 127.5(4)
C3S C2S C1S 120.0(6)
C3S C2S H2SA 120.0
C1S C2S H2SA 120.0
C2 C3 C4 107.3(4)
C2 C3 C23 128.0(4)
C4 C3 C23 124.7(4)
C4S C3S C2S 120.8(5)
C4S C3S H3SA 119.6
C2S C3S H3SA 119.6
C5 C4 N1 124.4(4)
C5 C4 C3 125.4(4)
N1 C4 C3 109.9(4)
C3S C4S C5S 119.8(5)
C3S C4S H4SA 120.1
C5S C4S H4SA 120.1
C4 C5 C6 125.4(4)
C4 C5 H5A 117.3
C6 C5 H5A 117.3
C4S C5S C6S 118.8(5)
C4S C5S H5SA 120.6
C6S C5S H5SA 120.6
N2 C6 C5 124.5(4)
N2 C6 C7 110.0(4)
C5 C6 C7 125.2(5)
C1S C6S C5S 121.5(5)
C1S C6S H6SA 119.3
C5S C6S H6SA 119.3
C8 C7 C6 107.0(5)
C8 C7 C25 129.2(5)
C6 C7 C25 123.8(5)
C8S C7S C12S 120.8(8)
C8S C7S H7SA 119.6
C12S C7S H7SA 119.6
C7 C8 C9 106.9(4)
C7 C8 C27 126.2(5)
C9 C8 C27 126.9(5)
C7S C8S C9S 120.3(8)
C7S C8S H8SA 119.9
C9S C8S H8SA 119.9
N2 C9 C10 124.0(4)
N2 C9 C8 109.6(5)
C10 C9 C8 125.7(4)
C10S C9S C8S 121.5(7)
C10S C9S H9SA 119.3
C8S C9S H9SA 119.3
C11 C10 C9 122.6(4)
C11 C10 C37A 106.9(6)
C9 C10 C37A 126.2(5)
C9S C10S C11S 118.2(7)
C9S C10S H10A 120.9
C11S C10S H10A 120.9
N3 C11 C10 124.7(4)
N3 C11 C12 109.7(4)
C10 C11 C12 125.4(4)
C10S C11S C12S 120.0(8)
C10S C11S H11A 120.0
C12S C11S H11A 120.0
C13 C12 C11 106.9(4)
C13 C12 C29 126.6(4)
C11 C12 C29 126.0(5)
C7S C12S C11S 119.2(8)
C7S C12S H12A 120.4
C11S C12S H12A 120.4
C12 C13 C14 107.2(4)
C12 C13 C31 129.5(4)
C14 C13 C31 123.2(4)
C15 C14 N3 125.0(4)
C15 C14 C13 124.9(4)
N3 C14 C13 109.8(4)
C14 C15 C16 126.0(4)
C14 C15 H15A 117.0
C16 C15 H15A 117.0
C15 C16 N4 124.1(4)
C15 C16 C17 125.6(4)
N4 C16 C17 110.3(4)
C18 C17 C16 107.5(4)
C18 C17 C33 128.6(4)
C16 C17 C33 123.9(4)
C17 C18 C19 107.4(4)
C17 C18 C35 124.0(4)
C19 C18 C35 128.0(4)
C20 C19 N4 123.2(4)
C20 C19 C18 127.8(4)
N4 C19 C18 108.8(4)
C19 C20 C1 124.2(4)
C19 C20 C37 116.3(4)
C1 C20 C37 118.6(4)
C2 C21 C22 112.9(4)
C2 C21 H21A 109.0
C22 C21 H21A 109.0
C2 C21 H21B 109.0
C22 C21 H21B 109.0
H21A C21 H21B 107.8
C21 C22 H22A 109.5
C21 C22 H22B 109.5
H22A C22 H22B 109.5
C21 C22 H22C 109.5
H22A C22 H22C 109.5
H22B C22 H22C 109.5
C3 C23 C24 114.3(4)
C3 C23 H23A 108.7
C24 C23 H23A 108.7
C3 C23 H23B 108.7
C24 C23 H23B 108.7
H23A C23 H23B 107.6
C23 C24 H24A 109.5
C23 C24 H24B 109.5
H24A C24 H24B 109.5
C23 C24 H24C 109.5
H24A C24 H24C 109.5
H24B C24 H24C 109.5
C7 C25 C26 114.7(4)
C7 C25 H25A 108.6
C26 C25 H25A 108.6
C7 C25 H25B 108.6
C26 C25 H25B 108.6
H25A C25 H25B 107.6
C25 C26 H26A 109.5
C25 C26 H26B 109.5
H26A C26 H26B 109.5
C25 C26 H26C 109.5
H26A C26 H26C 109.5
H26B C26 H26C 109.5
C8 C27 C28 113.6(4)
C8 C27 H27A 108.8
C28 C27 H27A 108.8
C8 C27 H27B 108.8
C28 C27 H27B 108.8
H27A C27 H27B 107.7
C27 C28 H28A 109.5
C27 C28 H28B 109.5
H28A C28 H28B 109.5
C27 C28 H28C 109.5
H28A C28 H28C 109.5
H28B C28 H28C 109.5
C12 C29 C30 111.7(4)
C12 C29 H29A 109.3
C30 C29 H29A 109.3
C12 C29 H29B 109.3
C30 C29 H29B 109.3
H29A C29 H29B 107.9
C29 C30 H30A 109.5
C29 C30 H30B 109.5
H30A C30 H30B 109.5
C29 C30 H30C 109.5
H30A C30 H30C 109.5
H30B C30 H30C 109.5
C13 C31 C32 112.3(4)
C13 C31 H31A 109.2
C32 C31 H31A 109.2
C13 C31 H31B 109.2
C32 C31 H31B 109.2
H31A C31 H31B 107.9
C31 C32 H32A 109.5
C31 C32 H32B 109.5
H32A C32 H32B 109.5
C31 C32 H32C 109.5
H32A C32 H32C 109.5
H32B C32 H32C 109.5
C34 C33 C17 113.6(4)
C34 C33 H33A 108.8
C17 C33 H33A 108.8
C34 C33 H33B 108.8
C17 C33 H33B 108.8
H33A C33 H33B 107.7
C33 C34 H34A 109.5
C33 C34 H34B 109.5
H34A C34 H34B 109.5
C33 C34 H34C 109.5
H34A C34 H34C 109.5
H34B C34 H34C 109.5
C18 C35 C36 114.0(4)
C18 C35 H35A 108.8
C36 C35 H35A 108.8
C18 C35 H35B 108.8
C36 C35 H35B 108.8
H35A C35 H35B 107.6
C35 C36 H36A 109.5
C35 C36 H36B 109.5
H36A C36 H36B 109.5
C35 C36 H36C 109.5
H36A C36 H36C 109.5
H36B C36 H36C 109.5
N5 C101 C120 123.5(4)
N5 C101 C102 109.0(4)
C120 C101 C102 126.9(4)
C103 C102 C101 106.6(4)
C103 C102 C121 127.6(5)
C101 C102 C121 125.7(5)
C102 C103 C104 108.1(4)
C102 C103 C123 128.1(4)
C104 C103 C123 123.8(5)
N5 C104 C105 124.2(4)
N5 C104 C103 109.9(4)
C105 C104 C103 125.3(5)
C104 C105 C106 125.0(4)
C104 C105 H10B 117.5
C106 C105 H10B 117.5
N6 C106 C105 123.7(4)
N6 C106 C107 110.7(4)
C105 C106 C107 125.3(4)
C108 C107 C106 107.3(4)
C108 C107 C125 127.2(4)
C106 C107 C125 125.4(4)
C107 C108 C109 106.7(4)
C107 C108 C127 127.3(4)
C109 C108 C127 125.9(4)
C110 C109 N6 123.7(4)
C110 C109 C108 126.0(4)
N6 C109 C108 109.7(4)
C109 C110 C111 123.4(4)
C109 C110 C38A 113.0(6)
C111 C110 C38A 122.4(5)
N7 C111 C110 124.2(4)
N7 C111 C112 108.9(4)
C110 C111 C112 126.8(4)
C113 C112 C111 107.4(4)
C113 C112 C129 126.2(4)
C111 C112 C129 125.8(4)
C112 C113 C114 107.0(4)
C112 C113 C131 127.7(4)
C114 C113 C131 125.2(4)
N7 C114 C115 125.3(4)
N7 C114 C113 109.6(4)
C115 C114 C113 125.1(4)
C114 C115 C116 126.0(5)
C114 C115 H11B 117.0
C116 C115 H11B 117.0
C115 C116 N8 123.4(4)
C115 C116 C117 126.5(4)
N8 C116 C117 109.8(4)
C118 C117 C116 107.1(4)
C118 C117 C133 129.4(4)
C116 C117 C133 123.4(4)
C117 C118 C119 107.5(4)
C117 C118 C135 125.5(4)
C119 C118 C135 126.6(4)
N8 C119 C120 123.3(4)
N8 C119 C118 109.8(4)
C120 C119 C118 126.8(4)
C119 C120 C101 122.2(4)
C119 C120 C38 112.4(5)
C101 C120 C38 123.6(5)
C102 C121 C122 112.1(4)
C102 C121 H12B 109.2
C122 C121 H12B 109.2
C102 C121 H12C 109.2
C122 C121 H12C 109.2
H12B C121 H12C 107.9
C121 C122 H12D 109.5
C121 C122 H12E 109.5
H12D C122 H12E 109.5
C121 C122 H12F 109.5
H12D C122 H12F 109.5
H12E C122 H12F 109.5
C103 C123 C124 114.2(4)
C103 C123 H12G 108.7
C124 C123 H12G 108.7
C103 C123 H12H 108.7
C124 C123 H12H 108.7
H12G C123 H12H 107.6
C123 C124 H12I 109.5
C123 C124 H12J 109.5
H12I C124 H12J 109.5
C123 C124 H12K 109.5
H12I C124 H12K 109.5
H12J C124 H12K 109.5
C107 C125 C126 112.8(4)
C107 C125 H12L 109.0
C126 C125 H12L 109.0
C107 C125 H12M 109.0
C126 C125 H12M 109.0
H12L C125 H12M 107.8
C125 C126 H12N 109.5
C125 C126 H12O 109.5
H12N C126 H12O 109.5
C125 C126 H12P 109.5
H12N C126 H12P 109.5
H12O C126 H12P 109.5
C108 C127 C128 113.7(4)
C108 C127 H12Q 108.8
C128 C127 H12Q 108.8
C108 C127 H12R 108.8
C128 C127 H12R 108.8
H12Q C127 H12R 107.7
C127 C128 H12S 109.5
C127 C128 H12T 109.5
H12S C128 H12T 109.5
C127 C128 H12U 109.5
H12S C128 H12U 109.5
H12T C128 H12U 109.5
C112 C129 C130 113.5(4)
C112 C129 H12V 108.9
C130 C129 H12V 108.9
C112 C129 H12W 108.9
C130 C129 H12W 108.9
H12V C129 H12W 107.7
C129 C130 H13A 109.5
C129 C130 H13B 109.5
H13A C130 H13B 109.5
C129 C130 H13C 109.5
H13A C130 H13C 109.5
H13B C130 H13C 109.5
C113 C131 C132 113.1(4)
C113 C131 H13D 109.0
C132 C131 H13D 109.0
C113 C131 H13E 109.0
C132 C131 H13E 109.0
H13D C131 H13E 107.8
C131 C132 H13F 109.5
C131 C132 H13G 109.5
H13F C132 H13G 109.5
C131 C132 H13H 109.5
H13F C132 H13H 109.5
H13G C132 H13H 109.5
C117 C133 C134 112.0(4)
C117 C133 H13I 109.2
C134 C133 H13I 109.2
C117 C133 H13J 109.2
C134 C133 H13J 109.2
H13I C133 H13J 107.9
C133 C134 H13K 109.5
C133 C134 H13L 109.5
H13K C134 H13L 109.5
C133 C134 H13M 109.5
H13K C134 H13M 109.5
H13L C134 H13M 109.5
C136 C135 C118 113.5(4)
C136 C135 H13N 108.9
C118 C135 H13N 108.9
C136 C135 H13O 108.9
C118 C135 H13O 108.9
H13N C135 H13O 107.7
C135 C136 H13P 109.5
C135 C136 H13Q 109.5
H13P C136 H13Q 109.5
C135 C136 H13R 109.5
H13P C136 H13R 109.5
H13Q C136 H13R 109.5
Mn1 O1 Mn2 152.42(12)
C20 C37 C38 117.7(5)
C20 C37 H37A 107.9
C38 C37 H37A 107.9
C20 C37 H37B 107.9
C38 C37 H37B 107.9
H37A C37 H37B 107.2
C37 C38 C120 119.0(5)
C37 C38 H38A 107.6
C120 C38 H38A 107.6
C37 C38 H38B 107.6
C120 C38 H38B 107.6
H38A C38 H38B 107.0
C10 C37A C38A 121.1(8)
C10 C37A H37C 107.1
C38A C37A H37C 107.1
C10 C37A H37D 107.1
C38A C37A H37D 107.1
H37C C37A H37D 106.8
C110 C38A C37A 122.4(8)
C110 C38A H38C 106.7
C37A C38A H38C 106.7
C110 C38A H38D 106.7
C37A C38A H38D 106.7
H38C C38A H38D 106.6

loop_
_geom_bond_atom_site_label_1
_geom_bond_atom_site_label_2
_geom_bond_distance
Mn1 N1 1.979(4)
Mn1 N4 1.984(3)
Mn1 N3 1.988(4)
Mn1 N2 1.991(4)
Mn1 O1 1.995(2)
Mn2 N6 1.970(4)
Mn2 N5 1.979(4)
Mn2 N8 1.986(4)
Mn2 N7 1.986(4)
Mn2 O1 1.997(2)
P1 F6 1.518(5)
P1 F1 1.543(4)
P1 F3 1.564(3)
P1 F2 1.564(3)
P1 F5 1.572(5)
P1 F4 1.583(3)
N1 C4 1.389(5)
N1 C1 1.392(5)
N2 C6 1.375(6)
N2 C9 1.383(5)
N3 C14 1.377(5)
N3 C11 1.381(5)
N4 C16 1.392(5)
N4 C19 1.394(5)
N5 C104 1.377(6)
N5 C101 1.391(5)
N6 C106 1.377(5)
N6 C109 1.400(5)
N7 C114 1.371(6)
N7 C111 1.388(5)
N8 C119 1.382(5)
N8 C116 1.398(6)
C1 C20 1.398(6)
C1 C2 1.440(6)
C1S C6S 1.366(8)
C1S C2S 1.379(8)
C1S H1SA 0.9500
C2 C3 1.362(6)
C2 C21 1.498(6)
C2S C3S 1.374(7)
C2S H2SA 0.9500
C3 C4 1.441(6)
C3 C23 1.496(6)
C3S C4S 1.369(7)
C3S H3SA 0.9500
C4 C5 1.380(6)
C4S C5S 1.385(7)
C4S H4SA 0.9500
C5 C6 1.388(6)
C5 H5A 0.9500
C5S C6S 1.386(8)
C5S H5SA 0.9500
C6 C7 1.438(6)
C6S H6SA 0.9500
C7 C8 1.361(7)
C7 C25 1.505(7)
C7S C8S 1.335(10)
C7S C12S 1.374(11)
C7S H7SA 0.9500
C8 C9 1.443(7)
C8 C27 1.499(6)
C8S C9S 1.373(8)
C8S H8SA 0.9500
C9 C10 1.400(7)
C9S C10S 1.365(8)
C9S H9SA 0.9500
C10 C11 1.382(7)
C10 C37A 1.639(11)
C10S C11S 1.390(10)
C10S H10A 0.9500
C11 C12 1.460(6)
C11S C12S 1.395(11)
C11S H11A 0.9500
C12 C13 1.354(6)
C12 C29 1.501(6)
C12S H12A 0.9500
C13 C14 1.455(6)
C13 C31 1.500(6)
C14 C15 1.376(6)
C15 C16 1.388(6)
C15 H15A 0.9500
C16 C17 1.425(6)
C17 C18 1.357(6)
C17 C33 1.510(6)
C18 C19 1.456(6)
C18 C35 1.493(6)
C19 C20 1.390(6)
C20 C37 1.566(8)
C21 C22 1.529(6)
C21 H21A 0.9900
C21 H21B 0.9900
C22 H22A 0.9800
C22 H22B 0.9800
C22 H22C 0.9800
C23 C24 1.526(6)
C23 H23A 0.9900
C23 H23B 0.9900
C24 H24A 0.9800
C24 H24B 0.9800
C24 H24C 0.9800
C25 C26 1.521(7)
C25 H25A 0.9900
C25 H25B 0.9900
C26 H26A 0.9800
C26 H26B 0.9800
C26 H26C 0.9800
C27 C28 1.514(7)
C27 H27A 0.9900
C27 H27B 0.9900
C28 H28A 0.9800
C28 H28B 0.9800
C28 H28C 0.9800
C29 C30 1.514(6)
C29 H29A 0.9900
C29 H29B 0.9900
C30 H30A 0.9800
C30 H30B 0.9800
C30 H30C 0.9800
C31 C32 1.523(7)
C31 H31A 0.9900
C31 H31B 0.9900
C32 H32A 0.9800
C32 H32B 0.9800
C32 H32C 0.9800
C33 C34 1.506(7)
C33 H33A 0.9900
C33 H33B 0.9900
C34 H34A 0.9800
C34 H34B 0.9800
C34 H34C 0.9800
C35 C36 1.494(6)
C35 H35A 0.9900
C35 H35B 0.9900
C36 H36A 0.9800
C36 H36B 0.9800
C36 H36C 0.9800
C101 C120 1.403(7)
C101 C102 1.457(7)
C102 C103 1.351(7)
C102 C121 1.503(6)
C103 C104 1.428(6)
C103 C123 1.513(7)
C104 C105 1.389(6)
C105 C106 1.399(6)
C105 H10B 0.9500
C106 C107 1.447(6)
C107 C108 1.356(6)
C107 C125 1.491(6)
C108 C109 1.460(6)
C108 C127 1.494(6)
C109 C110 1.388(6)
C110 C111 1.397(6)
C110 C38A 1.567(13)
C111 C112 1.451(6)
C112 C113 1.360(6)
C112 C129 1.499(6)
C113 C114 1.451(6)
C113 C131 1.501(6)
C114 C115 1.377(6)
C115 C116 1.383(6)
C115 H11B 0.9500
C116 C117 1.436(6)
C117 C118 1.362(6)
C117 C133 1.488(6)
C118 C119 1.441(6)
C118 C135 1.511(6)
C119 C120 1.386(6)
C120 C38 1.599(8)
C121 C122 1.514(7)
C121 H12B 0.9900
C121 H12C 0.9900
C122 H12D 0.9800
C122 H12E 0.9800
C122 H12F 0.9800
C123 C124 1.529(6)
C123 H12G 0.9900
C123 H12H 0.9900
C124 H12I 0.9800
C124 H12J 0.9800
C124 H12K 0.9800
C125 C126 1.520(8)
C125 H12L 0.9900
C125 H12M 0.9900
C126 H12N 0.9800
C126 H12O 0.9800
C126 H12P 0.9800
C127 C128 1.541(7)
C127 H12Q 0.9900
C127 H12R 0.9900
C128 H12S 0.9800
C128 H12T 0.9800
C128 H12U 0.9800
C129 C130 1.526(6)
C129 H12V 0.9900
C129 H12W 0.9900
C130 H13A 0.9800
C130 H13B 0.9800
C130 H13C 0.9800
C131 C132 1.514(7)
C131 H13D 0.9900
C131 H13E 0.9900
C132 H13F 0.9800
C132 H13G 0.9800
C132 H13H 0.9800
C133 C134 1.526(7)
C133 H13I 0.9900
C133 H13J 0.9900
C134 H13K 0.9800
C134 H13L 0.9800
C134 H13M 0.9800
C135 C136 1.509(6)
C135 H13N 0.9900
C135 H13O 0.9900
C136 H13P 0.9800
C136 H13Q 0.9800
C136 H13R 0.9800
C37 C38 1.592(9)
C37 H37A 0.9900
C37 H37B 0.9900
C38 H38A 0.9900
C38 H38B 0.9900
C37A C38A 1.649(16)
C37A H37C 0.9900
C37A H37D 0.9900
C38A H38C 0.9900
C38A H38D 0.9900
